data_4120570
loop_
_publ_author_name
'Johnstone, Timothy C.'
'Lippard, Stephen J.'

_publ_section_title
;
 The chiral potential of phenanthriplatin and its influence on Guanine
 binding.
;
_journal_issue 5
_journal_name_full 'Journal of the American Chemical Society'
_journal_page_first 2126
_journal_page_last 2134
_journal_paper_doi 10.1021/ja4125115
_journal_volume 136
_journal_year 2014
_chemical_formula_moiety 'C13 H15 Cl N3 Pt, C F3 O3 S'
_chemical_formula_sum 'C14 H15 Cl F3 N3 O3 Pt S'
_chemical_formula_weight 592.89
_chemical_name_systematic
; 
 ? 
;
_space_group_IT_number 61
_symmetry_cell_setting orthorhombic
_symmetry_space_group_name_Hall '-P 2ac 2ab'
_symmetry_space_group_name_H-M 'P b c a'
_atom_sites_solution_hydrogens geom
_atom_sites_solution_primary heavy
_atom_sites_solution_secondary difmap
_audit_creation_method SHELXL-97
_cell_angle_alpha 90.00
_cell_angle_beta 90.00
_cell_angle_gamma 90.00
_cell_formula_units_Z 8
_cell_length_a 12.8700(12)
_cell_length_b 9.8433(9)
_cell_length_c 28.980(3)
_cell_measurement_reflns_used 9250
_cell_measurement_temperature 100(2)
_cell_measurement_theta_max 28.74
_cell_measurement_theta_min 2.70
_cell_volume 3671.3(6)
_computing_cell_refinement 'Bruker SMART'
_computing_data_collection 'Bruker SMART'
_computing_data_reduction 'Bruker SAINT'
_computing_molecular_graphics 'Bruker SHELXTL'
_computing_publication_material 'Bruker SHELXTL'
_computing_structure_refinement 'Bruker SHELXTL'
_computing_structure_solution 'Bruker SHELXTL'
_diffrn_ambient_temperature 100(2)
_diffrn_measured_fraction_theta_full 0.999
_diffrn_measured_fraction_theta_max 0.999
_diffrn_measurement_device_type 'CCD area detector'
_diffrn_measurement_method 'phi and omega scans'
_diffrn_radiation_monochromator graphite
_diffrn_radiation_source 'fine-focus sealed tube'
_diffrn_radiation_type MoK\a
_diffrn_radiation_wavelength 0.71073
_diffrn_reflns_av_R_equivalents 0.0399
_diffrn_reflns_av_sigmaI/netI 0.0184
_diffrn_reflns_limit_h_max 17
_diffrn_reflns_limit_h_min -17
_diffrn_reflns_limit_k_max 13
_diffrn_reflns_limit_k_min -13
_diffrn_reflns_limit_l_max 39
_diffrn_reflns_limit_l_min -39
_diffrn_reflns_number 55588
_diffrn_reflns_theta_full 28.74
_diffrn_reflns_theta_max 28.74
_diffrn_reflns_theta_min 1.41
_exptl_absorpt_coefficient_mu 7.952
_exptl_absorpt_correction_T_max 0.7964
_exptl_absorpt_correction_T_min 0.1431
_exptl_absorpt_correction_type multi-scan
_exptl_absorpt_process_details 'Blessing, 1995'
_exptl_crystal_colour Colourless
_exptl_crystal_density_diffrn 2.145
_exptl_crystal_density_method 'not measured'
_exptl_crystal_description Needle
_exptl_crystal_F_000 2256
_exptl_crystal_size_max 0.40
_exptl_crystal_size_mid 0.04
_exptl_crystal_size_min 0.03
_refine_diff_density_max 0.919
_refine_diff_density_min -0.688
_refine_diff_density_rms 0.108
_refine_ls_extinction_method none
_refine_ls_goodness_of_fit_ref 1.116
_refine_ls_hydrogen_treatment constr
_refine_ls_matrix_type full
_refine_ls_number_parameters 237
_refine_ls_number_reflns 4763
_refine_ls_number_restraints 0
_refine_ls_restrained_S_all 1.116
_refine_ls_R_factor_all 0.0284
_refine_ls_R_factor_gt 0.0202
_refine_ls_shift/su_max 0.002
_refine_ls_shift/su_mean 0.000
_refine_ls_structure_factor_coef Fsqd
_refine_ls_weighting_details 'calc w=1/[\s^2^(Fo^2^)+(0.0159P)^2^+3.4494P] where P=(Fo^2^+2Fc^2^)/3'
_refine_ls_weighting_scheme calc
_refine_ls_wR_factor_gt 0.0398
_refine_ls_wR_factor_ref 0.0426
_reflns_number_gt 4052
_reflns_number_total 4763
_reflns_threshold_expression >2sigma(I)
_cod_data_source_file ja4125115_si_002.cif
_cod_data_source_block 1
_cod_depositor_comments
;
The following automatic conversions were performed:

'_symmetry_cell_setting' value 'Orthorhombic' changed to
'orthorhombic' according to
/usr/data/users/saulius/automatic-downloads/current/ACS/lib/dictionaries/cif_core.dic
dictionary named 'cif_core.dic' version 2.4.2 from 2011-04-26.

Automatic conversion script
Id: cif_fix_values 2281 2013-09-26 08:29:07Z andrius 
;
_cod_original_sg_symbol_H-M Pbca
_cod_database_code 4120570

loop_
_symmetry_equiv_pos_as_xyz
'x, y, z'
'-x+1/2, -y, z+1/2'
'-x, y+1/2, -z+1/2'
'x+1/2, -y+1/2, -z'
'-x, -y, -z'
'x-1/2, y, -z-1/2'
'x, -y-1/2, z-1/2'
'-x-1/2, y-1/2, z'

loop_
_atom_site_label
_atom_site_type_symbol
_atom_site_fract_x
_atom_site_fract_y
_atom_site_fract_z
_atom_site_U_iso_or_equiv
_atom_site_adp_type
_atom_site_occupancy
_atom_site_symmetry_multiplicity
_atom_site_calc_flag
_atom_site_refinement_flags
Pt1 Pt -0.263839(7) 0.620738(10) 0.658136(3) 0.01344(3) Uani 1 1 d .
Cl1 Cl -0.38785(5) 0.74687(7) 0.62059(2) 0.01965(14) Uani 1 1 d .
S1S S -0.36971(5) 0.29877(7) 0.78615(2) 0.01726(14) Uani 1 1 d .
F3S F -0.24077(14) 0.3533(2) 0.85347(7) 0.0350(5) Uani 1 1 d .
F2S F -0.22000(15) 0.1566(2) 0.82282(7) 0.0344(5) Uani 1 1 d .
N1 N -0.35079(17) 0.6246(2) 0.71695(8) 0.0183(5) Uani 1 1 d .
H1A H -0.3257 0.6895 0.7363 0.027 Uiso 1 1 calc R
H1B H -0.3475 0.5421 0.7311 0.027 Uiso 1 1 calc R
H1C H -0.4180 0.6438 0.7097 0.027 Uiso 1 1 calc R
N3 N -0.18173(16) 0.6201(2) 0.59853(8) 0.0162(4) Uani 1 1 d .
F1S F -0.34917(14) 0.19345(19) 0.86859(6) 0.0295(4) Uani 1 1 d .
O3S O -0.29187(16) 0.3416(2) 0.75289(7) 0.0238(4) Uani 1 1 d .
C7 C -0.0994(2) 0.6368(3) 0.50818(10) 0.0203(6) Uani 1 1 d .
C6 C -0.0636(2) 0.6387(3) 0.46207(11) 0.0272(7) Uani 1 1 d .
H6 H -0.0172 0.7081 0.4523 0.033 Uiso 1 1 calc R
O2S O -0.43475(15) 0.4065(2) 0.80282(8) 0.0268(5) Uani 1 1 d .
N2 N -0.15452(17) 0.5080(2) 0.69225(7) 0.0172(5) Uani 1 1 d .
H2A H -0.1123 0.4664 0.6714 0.026 Uiso 1 1 calc R
H2B H -0.1867 0.4441 0.7099 0.026 Uiso 1 1 calc R
H2C H -0.1159 0.5634 0.7107 0.026 Uiso 1 1 calc R
C1S C -0.2908(2) 0.2485(3) 0.83557(10) 0.0220(6) Uani 1 1 d .
C8 C -0.0668(2) 0.7322(3) 0.54313(10) 0.0203(6) Uani 1 1 d .
O1S O -0.42208(16) 0.1746(2) 0.77340(7) 0.0266(5) Uani 1 1 d .
C13 C -0.1083(2) 0.7202(3) 0.58823(10) 0.0188(6) Uani 1 1 d .
C3 C -0.2016(2) 0.4354(3) 0.48885(10) 0.0260(7) Uani 1 1 d .
H3 H -0.2488 0.3661 0.4978 0.031 Uiso 1 1 calc R
C5 C -0.0953(2) 0.5419(3) 0.43132(11) 0.0287(7) Uani 1 1 d .
H5 H -0.0701 0.5444 0.4005 0.034 Uiso 1 1 calc R
C2 C -0.1699(2) 0.5340(3) 0.52087(10) 0.0198(6) Uani 1 1 d .
C12 C -0.0767(2) 0.8086(3) 0.62322(11) 0.0212(6) Uani 1 1 d .
H12 H -0.1046 0.7991 0.6534 0.025 Uiso 1 1 calc R
C1 C -0.2091(2) 0.5325(3) 0.56675(9) 0.0191(6) Uani 1 1 d .
H1 H -0.2579 0.4641 0.5748 0.023 Uiso 1 1 calc R
C10 C 0.0353(3) 0.9234(3) 0.56979(13) 0.0326(8) Uani 1 1 d .
H10 H 0.0842 0.9933 0.5635 0.039 Uiso 1 1 calc R
C11 C -0.0051(2) 0.9096(3) 0.61427(12) 0.0296(7) Uani 1 1 d .
H11 H 0.0165 0.9692 0.6382 0.035 Uiso 1 1 calc R
C9 C 0.0052(2) 0.8373(3) 0.53496(12) 0.0302(7) Uani 1 1 d .
H9 H 0.0333 0.8488 0.5049 0.036 Uiso 1 1 calc R
C4 C -0.1643(2) 0.4393(4) 0.44457(11) 0.0305(7) Uani 1 1 d .
H4 H -0.1852 0.3723 0.4229 0.037 Uiso 1 1 calc R

loop_
_atom_site_aniso_label
_atom_site_aniso_U_11
_atom_site_aniso_U_22
_atom_site_aniso_U_33
_atom_site_aniso_U_23
_atom_site_aniso_U_13
_atom_site_aniso_U_12
Pt1 0.01111(5) 0.01555(5) 0.01366(5) 0.00242(4) -0.00021(3) 0.00014(4)
Cl1 0.0181(3) 0.0225(3) 0.0184(3) 0.0035(3) -0.0032(2) 0.0042(3)
S1S 0.0129(3) 0.0213(3) 0.0176(3) 0.0047(3) 0.0009(2) 0.0004(3)
F3S 0.0269(10) 0.0426(12) 0.0354(10) -0.0078(9) -0.0077(8) -0.0078(8)
F2S 0.0326(10) 0.0415(11) 0.0292(10) 0.0066(9) 0.0015(8) 0.0216(9)
N1 0.0157(11) 0.0202(12) 0.0190(11) 0.0029(10) 0.0004(8) 0.0036(10)
N3 0.0144(10) 0.0176(11) 0.0167(11) 0.0042(10) -0.0002(8) 0.0015(9)
F1S 0.0327(10) 0.0357(11) 0.0201(9) 0.0094(8) 0.0038(7) 0.0023(8)
O3S 0.0199(10) 0.0281(11) 0.0236(10) 0.0102(9) 0.0068(8) 0.0008(9)
C7 0.0162(12) 0.0231(15) 0.0217(14) 0.0082(12) 0.0019(10) 0.0040(11)
C6 0.0235(15) 0.0320(18) 0.0260(16) 0.0090(14) 0.0073(12) 0.0049(13)
O2S 0.0187(10) 0.0263(12) 0.0352(12) 0.0065(10) 0.0057(9) 0.0082(9)
N2 0.0160(11) 0.0197(12) 0.0160(11) 0.0022(9) 0.0009(8) 0.0023(9)
C1S 0.0206(14) 0.0237(15) 0.0216(15) 0.0025(12) 0.0002(11) 0.0022(12)
C8 0.0176(13) 0.0184(15) 0.0248(15) 0.0037(12) 0.0041(11) 0.0022(11)
O1S 0.0228(11) 0.0321(12) 0.0249(11) -0.0044(10) 0.0016(9) -0.0072(9)
C13 0.0132(12) 0.0171(14) 0.0259(15) 0.0061(12) 0.0021(11) 0.0018(10)
C3 0.0219(14) 0.0340(17) 0.0222(15) -0.0028(13) -0.0016(12) -0.0050(13)
C5 0.0263(16) 0.041(2) 0.0191(15) 0.0048(14) 0.0037(12) 0.0109(14)
C2 0.0160(12) 0.0254(15) 0.0180(14) 0.0027(12) -0.0016(10) 0.0019(11)
C12 0.0158(13) 0.0203(15) 0.0275(15) 0.0002(12) 0.0014(11) 0.0033(11)
C1 0.0170(13) 0.0212(14) 0.0190(13) 0.0035(11) -0.0008(10) -0.0025(11)
C10 0.0272(16) 0.0213(16) 0.049(2) 0.0000(15) 0.0095(15) -0.0075(13)
C11 0.0204(15) 0.0231(17) 0.045(2) -0.0036(15) 0.0017(13) -0.0019(12)
C9 0.0272(16) 0.0250(16) 0.0385(19) 0.0053(14) 0.0121(14) -0.0023(13)
C4 0.0265(16) 0.044(2) 0.0211(15) -0.0047(14) -0.0041(12) 0.0039(15)

loop_
_atom_type_symbol
_atom_type_description
_atom_type_scat_dispersion_real
_atom_type_scat_dispersion_imag
_atom_type_scat_source
C C 0.0033 0.0016 'International Tables Vol C Tables 4.2.6.8 and 6.1.1.4'
H H 0.0000 0.0000 'International Tables Vol C Tables 4.2.6.8 and 6.1.1.4'
N N 0.0061 0.0033 'International Tables Vol C Tables 4.2.6.8 and 6.1.1.4'
O O 0.0106 0.0060 'International Tables Vol C Tables 4.2.6.8 and 6.1.1.4'
F F 0.0171 0.0103 'International Tables Vol C Tables 4.2.6.8 and 6.1.1.4'
S S 0.1246 0.1234 'International Tables Vol C Tables 4.2.6.8 and 6.1.1.4'
Cl Cl 0.1484 0.1585 'International Tables Vol C Tables 4.2.6.8 and 6.1.1.4'
Pt Pt -1.7033 8.3905 'International Tables Vol C Tables 4.2.6.8 and 6.1.1.4'

loop_
_geom_angle_atom_site_label_1
_geom_angle_atom_site_label_2
_geom_angle_atom_site_label_3
_geom_angle
N3 Pt1 N1 177.97(9)
N3 Pt1 N2 92.96(9)
N1 Pt1 N2 89.05(9)
N3 Pt1 Cl1 87.72(6)
N1 Pt1 Cl1 90.27(6)
N2 Pt1 Cl1 179.31(6)
O2S S1S O1S 116.07(13)
O2S S1S O3S 114.28(12)
O1S S1S O3S 113.44(13)
O2S S1S C1S 105.14(13)
O1S S1S C1S 103.37(13)
O3S S1S C1S 102.45(13)
C1 N3 C13 119.7(2)
C1 N3 Pt1 117.50(18)
C13 N3 Pt1 122.21(18)
C2 C7 C6 117.8(3)
C2 C7 C8 118.1(3)
C6 C7 C8 124.1(3)
C5 C6 C7 120.7(3)
F3S C1S F1S 108.1(2)
F3S C1S F2S 107.8(2)
F1S C1S F2S 107.9(2)
F3S C1S S1S 111.5(2)
F1S C1S S1S 111.1(2)
F2S C1S S1S 110.3(2)
C9 C8 C13 117.7(3)
C9 C8 C7 123.4(3)
C13 C8 C7 118.9(3)
C12 C13 N3 118.8(3)
C12 C13 C8 120.5(3)
N3 C13 C8 120.7(3)
C4 C3 C2 119.8(3)
C6 C5 C4 120.9(3)
C3 C2 C7 120.8(3)
C3 C2 C1 120.5(3)
C7 C2 C1 118.7(3)
C11 C12 C13 120.5(3)
N3 C1 C2 123.7(3)
C9 C10 C11 120.9(3)
C12 C11 C10 119.5(3)
C10 C9 C8 121.0(3)
C3 C4 C5 120.0(3)

loop_
_geom_bond_atom_site_label_1
_geom_bond_atom_site_label_2
_geom_bond_distance
Pt1 N3 2.025(2)
Pt1 N1 2.039(2)
Pt1 N2 2.047(2)
Pt1 Cl1 2.2962(7)
S1S O2S 1.435(2)
S1S O1S 1.444(2)
S1S O3S 1.453(2)
S1S C1S 1.824(3)
F3S C1S 1.323(3)
F2S C1S 1.336(3)
N3 C1 1.310(3)
N3 C13 1.397(3)
F1S C1S 1.332(3)
C7 C2 1.408(4)
C7 C6 1.413(4)
C7 C8 1.444(4)
C6 C5 1.367(5)
C8 C9 1.409(4)
C8 C13 1.417(4)
C13 C12 1.397(4)
C3 C4 1.371(4)
C3 C2 1.404(4)
C5 C4 1.398(5)
C2 C1 1.422(4)
C12 C11 1.380(4)
C10 C9 1.374(5)
C10 C11 1.396(5)

loop_
_geom_torsion_atom_site_label_1
_geom_torsion_atom_site_label_2
_geom_torsion_atom_site_label_3
_geom_torsion_atom_site_label_4
_geom_torsion
N2 Pt1 N3 C1 99.3(2)
Cl1 Pt1 N3 C1 -80.54(19)
N2 Pt1 N3 C13 -89.5(2)
Cl1 Pt1 N3 C13 90.61(19)
C2 C7 C6 C5 -1.3(4)
C8 C7 C6 C5 177.7(3)
O2S S1S C1S F3S -54.5(2)
O1S S1S C1S F3S -176.7(2)
O3S S1S C1S F3S 65.2(2)
O2S S1S C1S F1S 66.1(2)
O1S S1S C1S F1S -56.0(2)
O3S S1S C1S F1S -174.1(2)
O2S S1S C1S F2S -174.2(2)
O1S S1S C1S F2S 63.6(2)
O3S S1S C1S F2S -54.5(2)
C2 C7 C8 C9 178.4(3)
C6 C7 C8 C9 -0.6(4)
C2 C7 C8 C13 -1.2(4)
C6 C7 C8 C13 179.8(3)
C1 N3 C13 C12 -177.1(2)
Pt1 N3 C13 C12 12.0(3)
C1 N3 C13 C8 3.1(4)
Pt1 N3 C13 C8 -167.8(2)
C9 C8 C13 C12 -1.2(4)
C7 C8 C13 C12 178.4(3)
C9 C8 C13 N3 178.6(3)
C7 C8 C13 N3 -1.8(4)
C7 C6 C5 C4 0.5(5)
C4 C3 C2 C7 -0.4(4)
C4 C3 C2 C1 179.1(3)
C6 C7 C2 C3 1.3(4)
C8 C7 C2 C3 -177.8(3)
C6 C7 C2 C1 -178.2(3)
C8 C7 C2 C1 2.7(4)
N3 C13 C12 C11 -179.3(3)
C8 C13 C12 C11 0.5(4)
C13 N3 C1 C2 -1.5(4)
Pt1 N3 C1 C2 169.9(2)
C3 C2 C1 N3 179.0(3)
C7 C2 C1 N3 -1.5(4)
C13 C12 C11 C10 0.3(5)
C9 C10 C11 C12 -0.4(5)
C11 C10 C9 C8 -0.3(5)
C13 C8 C9 C10 1.1(4)
C7 C8 C9 C10 -178.5(3)
C2 C3 C4 C5 -0.4(5)
C6 C5 C4 C3 0.4(5)
